data_4500366
loop_
_publ_author_name
'Niu, Jingyang'
'Wang, Guan'
'Zhao, Junwei'
'Sui, Yunxia'
'Ma, Pengtao'
'Wang, Jingping'

_publ_section_title
;
 Zero- or One-Dimensional Organic&#x2212;Inorganic Hybrid Polyoxoniobates
 Constructed from Decaniobate Units and Transition-Metal Complexes
;
_journal_issue 4
_journal_name_full 'Crystal Growth &amp; Design'
_journal_page_first 1253
_journal_paper_doi 10.1021/cg1014829
_journal_volume 11
_journal_year 2011
_chemical_formula_sum 'C84 H72 N14 Nb10 Ni3 O36'
_chemical_formula_weight 2958.79
_chemical_name_systematic
;

 ?

;
_space_group_IT_number 15
_symmetry_cell_setting monoclinic
_symmetry_space_group_name_Hall '-C 2yc'
_symmetry_space_group_name_H-M 'C 1 2/c 1'
_atom_sites_solution_hydrogens geom
_atom_sites_solution_primary direct
_atom_sites_solution_secondary difmap
_audit_creation_method SHELXL-97
_cell_angle_alpha 90.00
_cell_angle_beta 121.555(6)
_cell_angle_gamma 90.00
_cell_formula_units_Z 4
_cell_length_a 27.578(10)
_cell_length_b 17.319(6)
_cell_length_c 24.646(9)
_cell_measurement_reflns_used 2652
_cell_measurement_temperature 296(2)
_cell_measurement_theta_max 23.84
_cell_measurement_theta_min 2.54
_cell_volume 10031(6)
_computing_cell_refinement 'Bruker SMART'
_computing_data_collection 'Bruker SMART'
_computing_data_reduction 'Bruker SAINT'
_computing_molecular_graphics 'Bruker SHELXTL'
_computing_publication_material 'Bruker SHELXTL'
_computing_structure_refinement 'SHELXL-97 (Sheldrick, 1997)'
_computing_structure_solution 'SHELXS-97 (Sheldrick, 1990)'
_diffrn_ambient_temperature 296(2)
_diffrn_measured_fraction_theta_full 0.996
_diffrn_measured_fraction_theta_max 0.996
_diffrn_measurement_device_type 'CCD area detector'
_diffrn_measurement_method 'phi and omega scans'
_diffrn_radiation_monochromator graphite
_diffrn_radiation_source 'fine-focus sealed tube'
_diffrn_radiation_type MoK\a
_diffrn_radiation_wavelength 0.71073
_diffrn_reflns_av_R_equivalents 0.0852
_diffrn_reflns_av_sigmaI/netI 0.1099
_diffrn_reflns_limit_h_max 34
_diffrn_reflns_limit_h_min -34
_diffrn_reflns_limit_k_max 14
_diffrn_reflns_limit_k_min -21
_diffrn_reflns_limit_l_max 25
_diffrn_reflns_limit_l_min -30
_diffrn_reflns_number 27393
_diffrn_reflns_theta_full 26.00
_diffrn_reflns_theta_max 26.00
_diffrn_reflns_theta_min 1.80
_exptl_absorpt_coefficient_mu 1.733
_exptl_absorpt_correction_T_max 0.8596
_exptl_absorpt_correction_T_min 0.7123
_exptl_absorpt_correction_type multi-scan
_exptl_absorpt_process_details SADABS
_exptl_crystal_colour green
_exptl_crystal_density_diffrn 1.959
_exptl_crystal_density_method 'not measured'
_exptl_crystal_description block
_exptl_crystal_F_000 5824
_exptl_crystal_size_max 0.21
_exptl_crystal_size_mid 0.14
_exptl_crystal_size_min 0.09
_refine_diff_density_max 1.087
_refine_diff_density_min -0.861
_refine_diff_density_rms 0.157
_refine_ls_extinction_method none
_refine_ls_goodness_of_fit_ref 1.002
_refine_ls_hydrogen_treatment constr
_refine_ls_matrix_type full
_refine_ls_number_parameters 699
_refine_ls_number_reflns 9815
_refine_ls_number_restraints 18
_refine_ls_restrained_S_all 1.004
_refine_ls_R_factor_all 0.1251
_refine_ls_R_factor_gt 0.0577
_refine_ls_shift/su_max 0.001
_refine_ls_shift/su_mean 0.000
_refine_ls_structure_factor_coef Fsqd
_refine_ls_weighting_details 'calc w=1/[\s^2^(Fo^2^)+(0.0729P)^2^+0.0000P] where P=(Fo^2^+2Fc^2^)/3'
_refine_ls_weighting_scheme calc
_refine_ls_wR_factor_gt 0.1305
_refine_ls_wR_factor_ref 0.1653
_reflns_number_gt 5382
_reflns_number_total 9815
_reflns_threshold_expression >2sigma(I)
_cod_data_source_file cg1014829_si_002.cif
_cod_data_source_block njy1(3)
_cod_depositor_comments
;
The following automatic conversions were performed:

'_symmetry_cell_setting' value 'Monoclinic' changed to 'monoclinic'
according to /home/saulius/struct/CIF-dictionaries/cif_core.dic
dictionary named 'cif_core.dic' version 2.4.1 from
2010-06-29.

'_exptl_absorpt_correction_type' value 'Multi-scan'
changed to 'multi-scan' according to
/home/saulius/struct/CIF-dictionaries/cif_core.dic dictionary named
'cif_core.dic' version 2.4.1 from 2010-06-29.

Automatic conversion script
Id: cif_fix_values 1715 2011-07-08 13:25:40Z adriana 
;
_cod_original_sg_symbol_H-M C2/c
_cod_database_code 4500366

loop_
_symmetry_equiv_pos_as_xyz
'x, y, z'
'-x, y, -z+1/2'
'x+1/2, y+1/2, z'
'-x+1/2, y+1/2, -z+1/2'
'-x, -y, -z'
'x, -y, z-1/2'
'-x+1/2, -y+1/2, -z'
'x+1/2, -y+1/2, z-1/2'

loop_
_atom_site_label
_atom_site_type_symbol
_atom_site_fract_x
_atom_site_fract_y
_atom_site_fract_z
_atom_site_U_iso_or_equiv
_atom_site_adp_type
_atom_site_occupancy
_atom_site_symmetry_multiplicity
_atom_site_calc_flag
_atom_site_refinement_flags
Nb1 Nb 0.76322(3) 0.05872(5) 0.07393(4) 0.0396(2) Uani 1 1 d .
Nb2 Nb 0.74234(3) 0.16869(5) -0.04554(4) 0.0329(2) Uani 1 1 d .
Nb3 Nb 0.72138(3) 0.28221(5) -0.16224(4) 0.0395(2) Uani 1 1 d .
Nb4 Nb 0.83806(3) 0.30777(5) -0.01838(4) 0.0334(2) Uani 1 1 d .
Nb5 Nb 0.85965(3) 0.19446(5) 0.09929(4) 0.0329(2) Uani 1 1 d .
Ni1 Ni 0.97627(5) 0.22788(7) 0.07619(5) 0.0382(3) Uani 1 1 d .
Ni2 Ni 1.0000 0.69545(9) 0.2500 0.0370(4) Uani 1 2 d S
O1 O 0.7654(3) -0.0391(4) 0.0860(3) 0.0572(19) Uani 1 1 d .
O2 O 0.6634(2) 0.1903(3) -0.0669(3) 0.0329(14) Uani 1 1 d .
O3 O 0.7081(3) 0.2684(4) -0.2377(3) 0.060(2) Uani 1 1 d .
O4 O 0.9128(2) 0.3031(4) 0.0173(3) 0.0439(16) Uani 1 1 d .
O5 O 0.9317(2) 0.1997(3) 0.1213(3) 0.0435(16) Uani 1 1 d .
O6 O 0.7764(2) 0.1051(3) 0.1528(3) 0.0439(16) Uani 1 1 d .
O7 O 0.6459(2) 0.2811(4) -0.1710(3) 0.0428(16) Uani 1 1 d .
O8 O 0.8186(2) 0.4130(3) -0.0319(3) 0.0402(15) Uani 1 1 d .
O9 O 0.8059(2) 0.2818(3) -0.1056(3) 0.0393(15) Uani 1 1 d .
O10 O 0.7281(2) 0.1707(4) -0.1268(3) 0.0430(16) Uani 1 1 d .
O11 O 0.8413(2) 0.0881(3) 0.0977(3) 0.0396(15) Uani 1 1 d .
O12 O 0.7467(2) 0.0682(3) -0.0187(3) 0.0431(16) Uani 1 1 d .
O13 O 0.7588(2) 0.2019(3) 0.0505(2) 0.0322(14) Uani 1 1 d .
O14 O 0.8250(2) 0.1928(3) 0.0003(3) 0.0349(14) Uani 1 1 d .
N1 N 1.0279(3) 0.3056(4) 0.1479(4) 0.0415(19) Uani 1 1 d .
N2 N 1.0252(3) 0.2727(5) 0.0416(4) 0.044(2) Uani 1 1 d .
N3 N 1.0293(3) 0.1340(5) 0.1269(3) 0.0406(19) Uani 1 1 d .
N4 N 0.9382(3) 0.1388(5) 0.0095(3) 0.0417(19) Uani 1 1 d .
N5 N 0.9522(3) 0.6843(5) 0.2938(4) 0.045(2) Uani 1 1 d .
N6 N 1.0463(3) 0.6090(5) 0.3165(4) 0.049(2) Uani 1 1 d .
N7 N 0.9511(4) 0.7869(5) 0.1930(4) 0.051(2) Uani 1 1 d .
C1 C 1.0290(5) 0.3191(6) 0.2011(4) 0.056(3) Uani 1 1 d .
H1A H 1.0014 0.2965 0.2067 0.067 Uiso 1 1 calc R
C2 C 1.0704(6) 0.3664(8) 0.2499(6) 0.082(4) Uani 1 1 d .
H2A H 1.0709 0.3739 0.2875 0.098 Uiso 1 1 calc R
C3 C 1.1091(6) 0.4004(7) 0.2405(6) 0.078(4) Uani 1 1 d .
H3A H 1.1364 0.4323 0.2720 0.094 Uiso 1 1 calc R
C4 C 1.1092(5) 0.3890(6) 0.1852(6) 0.064(3) Uani 1 1 d .
C5 C 1.0682(4) 0.3392(6) 0.1396(4) 0.042(2) Uani 1 1 d .
C6 C 1.1498(5) 0.4238(9) 0.1724(8) 0.092(5) Uani 1 1 d .
H6A H 1.1779 0.4568 0.2019 0.110 Uiso 1 1 calc R
C7 C 1.1461(5) 0.4075(8) 0.1168(9) 0.091(5) Uani 1 1 d .
H7A H 1.1717 0.4317 0.1086 0.109 Uiso 1 1 calc R
C8 C 1.1056(5) 0.3557(8) 0.0696(7) 0.070(4) Uani 1 1 d .
C9 C 1.0655(4) 0.3208(6) 0.0821(5) 0.050(3) Uani 1 1 d .
C10 C 1.0986(7) 0.3351(9) 0.0097(8) 0.086(5) Uani 1 1 d .
H10A H 1.1229 0.3563 -0.0018 0.104 Uiso 1 1 calc R
C11 C 1.0591(7) 0.2876(8) -0.0288(7) 0.082(4) Uani 1 1 d .
H11A H 1.0561 0.2736 -0.0669 0.098 Uiso 1 1 calc R
C12 C 1.0212(5) 0.2579(7) -0.0130(5) 0.065(3) Uani 1 1 d .
H12A H 0.9919 0.2261 -0.0422 0.077 Uiso 1 1 calc R
C13 C 1.0756(4) 0.1312(6) 0.1847(4) 0.050(3) Uani 1 1 d .
H13A H 1.0915 0.1777 0.2051 0.060 Uiso 1 1 calc R
C14 C 1.1015(4) 0.0644(7) 0.2163(5) 0.060(3) Uani 1 1 d .
H14A H 1.1333 0.0659 0.2573 0.072 Uiso 1 1 calc R
C15 C 1.0798(4) -0.0041(7) 0.1863(5) 0.056(3) Uani 1 1 d .
H15A H 1.0971 -0.0502 0.2065 0.067 Uiso 1 1 calc R
C16 C 1.0307(4) -0.0049(6) 0.1246(5) 0.045(2) Uani 1 1 d .
C17 C 1.0077(4) 0.0655(6) 0.0977(4) 0.040(2) Uani 1 1 d .
C18 C 1.0038(5) -0.0742(6) 0.0911(5) 0.055(3) Uani 1 1 d .
H18A H 1.0185 -0.1219 0.1101 0.066 Uiso 1 1 calc R
C19 C 0.9576(5) -0.0711(7) 0.0324(5) 0.062(3) Uani 1 1 d .
H19A H 0.9410 -0.1169 0.0110 0.074 Uiso 1 1 calc R
C20 C 0.9333(4) -0.0004(6) 0.0020(4) 0.044(2) Uani 1 1 d .
C21 C 0.9582(4) 0.0679(6) 0.0336(4) 0.044(2) Uani 1 1 d .
C22 C 0.8852(4) 0.0066(7) -0.0613(5) 0.058(3) Uani 1 1 d .
H22A H 0.8664 -0.0373 -0.0845 0.069 Uiso 1 1 calc R
C23 C 0.8676(4) 0.0768(7) -0.0868(5) 0.059(3) Uani 1 1 d .
H23A H 0.8377 0.0822 -0.1288 0.070 Uiso 1 1 calc R
C24 C 0.8942(4) 0.1412(7) -0.0503(4) 0.054(3) Uani 1 1 d .
H24A H 0.8806 0.1894 -0.0686 0.065 Uiso 1 1 calc R
C25 C 0.9077(5) 0.7246(8) 0.2853(5) 0.071(3) Uani 1 1 d .
H25A H 0.8950 0.7673 0.2583 0.085 Uiso 1 1 calc R
C26 C 0.8795(5) 0.7023(11) 0.3175(7) 0.103(6) Uani 1 1 d .
H26A H 0.8473 0.7288 0.3102 0.123 Uiso 1 1 calc R
C27 C 0.9000(8) 0.6415(12) 0.3595(7) 0.108(6) Uani 1 1 d .
H27A H 0.8832 0.6290 0.3827 0.129 Uiso 1 1 calc R
C28 C 0.9455(7) 0.5991(9) 0.3673(6) 0.081(4) Uani 1 1 d .
C29 C 0.9705(5) 0.6231(7) 0.3356(4) 0.053(3) Uani 1 1 d .
C30 C 0.9679(8) 0.5387(10) 0.4122(6) 0.101(6) Uani 1 1 d .
H30A H 0.9506 0.5248 0.4345 0.122 Uiso 1 1 calc R
C31 C 1.0140(9) 0.5019(9) 0.4223(7) 0.103(6) Uani 1 1 d .
H31A H 1.0281 0.4614 0.4513 0.123 Uiso 1 1 calc R
C32 C 1.0429(7) 0.5219(7) 0.3904(5) 0.078(4) Uani 1 1 d .
C33 C 1.0203(5) 0.5852(6) 0.3469(4) 0.052(3) Uani 1 1 d .
C34 C 1.0937(8) 0.4886(9) 0.4014(7) 0.099(6) Uani 1 1 d .
H34A H 1.1106 0.4487 0.4307 0.118 Uiso 1 1 calc R
C35 C 1.1161(7) 0.5130(10) 0.3717(7) 0.106(6) Uani 1 1 d .
H35A H 1.1489 0.4890 0.3782 0.128 Uiso 1 1 calc R
C36 C 1.0937(5) 0.5752(7) 0.3288(5) 0.073(4) Uani 1 1 d .
H36A H 1.1126 0.5927 0.3090 0.087 Uiso 1 1 calc R
C37 C 0.9041(5) 0.7866(7) 0.1372(5) 0.055(3) Uani 1 1 d .
H37A H 0.8880 0.7392 0.1189 0.066 Uiso 1 1 calc R
C38 C 0.8768(5) 0.8534(8) 0.1036(6) 0.073(4) Uani 1 1 d .
H38A H 0.8434 0.8506 0.0638 0.087 Uiso 1 1 calc R
C39 C 0.9002(6) 0.9230(8) 0.1306(8) 0.085(5) Uani 1 1 d .
H39A H 0.8827 0.9682 0.1086 0.102 Uiso 1 1 calc R
C40 C 0.9492(6) 0.9277(7) 0.1900(7) 0.070(4) Uani 1 1 d .
C41 C 0.9735(4) 0.8563(6) 0.2186(5) 0.055(3) Uani 1 1 d .
C42 C 0.9751(6) 0.9971(7) 0.2199(7) 0.108(8) Uani 1 1 d .
H42A H 0.9591 1.0437 0.1996 0.129 Uiso 1 1 calc R
O1W O 0.2328(4) 0.0245(6) 0.2509(5) 0.120(4) Uani 1 1 d .
O3W O 0.2812(6) 0.3624(10) 0.2623(7) 0.075(5) Uani 0.50 1 d P
O4W O 0.3128(7) 0.3556(10) 0.1878(8) 0.093(5) Uani 0.50 1 d PU
O5W O 0.2132(6) 0.6610(9) 0.4916(7) 0.065(4) Uani 0.50 1 d P
O6W O 0.1828(9) 0.1548(10) 0.1512(8) 0.106(7) Uani 0.50 1 d P
O7W O 0.2661(14) 0.5742(16) 0.4422(14) 0.216(16) Uani 0.50 1 d P
O2W O 0.2149(17) 0.691(2) 0.3776(18) 0.103(12) Uani 0.25 1 d PU
O8W O 1.213(2) 0.584(4) 0.315(2) 0.17(2) Uani 0.25 1 d PU

loop_
_atom_site_aniso_label
_atom_site_aniso_U_11
_atom_site_aniso_U_22
_atom_site_aniso_U_33
_atom_site_aniso_U_23
_atom_site_aniso_U_13
_atom_site_aniso_U_12
Nb1 0.0289(5) 0.0279(5) 0.0512(5) 0.0086(4) 0.0135(4) 0.0015(4)
Nb2 0.0234(4) 0.0273(4) 0.0398(5) -0.0015(4) 0.0108(4) -0.0005(3)
Nb3 0.0303(5) 0.0446(5) 0.0359(5) 0.0027(4) 0.0120(4) -0.0004(4)
Nb4 0.0223(4) 0.0295(4) 0.0406(5) 0.0025(4) 0.0112(4) -0.0003(4)
Nb5 0.0216(4) 0.0290(4) 0.0386(5) 0.0039(4) 0.0091(4) 0.0011(3)
Ni1 0.0256(6) 0.0388(7) 0.0427(7) -0.0047(6) 0.0126(5) 0.0009(5)
Ni2 0.0345(9) 0.0280(9) 0.0445(10) 0.000 0.0179(8) 0.000
O1 0.046(4) 0.041(4) 0.074(5) 0.017(4) 0.024(4) -0.001(3)
O2 0.020(3) 0.027(3) 0.041(3) -0.001(3) 0.008(3) -0.002(2)
O3 0.054(5) 0.065(5) 0.053(4) 0.007(4) 0.022(4) -0.004(4)
O4 0.030(3) 0.046(4) 0.049(4) 0.003(3) 0.016(3) 0.001(3)
O5 0.028(3) 0.043(4) 0.053(4) 0.005(3) 0.017(3) 0.007(3)
O6 0.038(4) 0.035(4) 0.049(4) 0.012(3) 0.016(3) -0.003(3)
O7 0.031(3) 0.051(4) 0.035(3) 0.003(3) 0.010(3) -0.002(3)
O8 0.033(3) 0.028(3) 0.049(4) 0.009(3) 0.014(3) 0.001(3)
O9 0.028(3) 0.042(4) 0.042(3) 0.007(3) 0.014(3) 0.000(3)
O10 0.033(4) 0.038(4) 0.049(4) -0.005(3) 0.015(3) -0.001(3)
O11 0.029(3) 0.027(3) 0.050(4) 0.011(3) 0.011(3) 0.005(3)
O12 0.035(4) 0.026(3) 0.054(4) -0.002(3) 0.013(3) 0.002(3)
O13 0.021(3) 0.033(3) 0.031(3) 0.006(3) 0.006(3) -0.001(3)
O14 0.024(3) 0.029(3) 0.042(3) 0.002(3) 0.010(3) 0.001(3)
N1 0.033(4) 0.037(5) 0.046(5) -0.004(4) 0.015(4) -0.005(4)
N2 0.035(5) 0.047(5) 0.050(5) 0.004(4) 0.022(4) 0.011(4)
N3 0.032(4) 0.046(5) 0.045(4) -0.003(4) 0.021(4) 0.004(4)
N4 0.031(4) 0.052(5) 0.034(4) -0.005(4) 0.011(4) 0.006(4)
N5 0.043(5) 0.045(5) 0.049(5) -0.001(4) 0.024(4) -0.003(4)
N6 0.046(5) 0.033(5) 0.051(5) 0.002(4) 0.013(4) 0.004(4)
N7 0.058(6) 0.037(5) 0.063(6) 0.004(4) 0.035(5) 0.010(4)
C1 0.059(7) 0.060(7) 0.038(6) -0.006(5) 0.019(5) -0.021(6)
C2 0.099(11) 0.072(9) 0.063(8) -0.024(7) 0.034(8) -0.034(8)
C3 0.074(9) 0.054(8) 0.074(9) -0.020(7) 0.017(7) -0.022(7)
C4 0.041(7) 0.049(7) 0.072(8) -0.006(6) 0.009(6) -0.010(5)
C5 0.024(5) 0.044(6) 0.049(6) 0.003(5) 0.013(5) 0.001(4)
C6 0.045(8) 0.092(11) 0.111(11) -0.016(10) 0.022(8) -0.036(7)
C7 0.051(8) 0.079(10) 0.148(14) 0.021(10) 0.057(10) -0.010(7)
C8 0.046(7) 0.078(9) 0.095(9) 0.030(8) 0.043(7) 0.023(7)
C9 0.032(6) 0.049(7) 0.074(7) 0.013(6) 0.031(6) 0.009(5)
C10 0.089(11) 0.089(11) 0.121(13) 0.053(10) 0.082(10) 0.044(9)
C11 0.109(13) 0.074(10) 0.082(10) 0.021(8) 0.064(10) 0.035(9)
C12 0.067(8) 0.074(9) 0.064(8) 0.008(6) 0.042(7) 0.013(7)
C13 0.031(5) 0.058(7) 0.036(5) -0.008(5) 0.000(4) 0.002(5)
C14 0.040(6) 0.068(8) 0.054(6) -0.005(6) 0.013(5) 0.006(6)
C15 0.049(7) 0.066(8) 0.049(6) 0.014(6) 0.024(5) 0.012(6)
C16 0.043(6) 0.051(7) 0.053(6) -0.004(5) 0.033(5) 0.008(5)
C17 0.030(5) 0.044(6) 0.040(5) -0.010(5) 0.015(4) -0.006(5)
C18 0.071(8) 0.025(5) 0.067(7) 0.004(5) 0.035(6) 0.003(5)
C19 0.059(7) 0.055(7) 0.059(7) -0.020(6) 0.023(6) -0.003(6)
C20 0.038(6) 0.039(6) 0.051(6) -0.017(5) 0.020(5) -0.008(5)
C21 0.037(6) 0.043(6) 0.052(6) -0.003(5) 0.023(5) 0.003(5)
C22 0.051(7) 0.055(7) 0.058(7) -0.026(6) 0.022(6) -0.013(6)
C23 0.041(6) 0.074(9) 0.045(6) -0.015(6) 0.012(5) 0.011(6)
C24 0.040(6) 0.063(7) 0.045(6) -0.010(5) 0.013(5) 0.009(5)
C25 0.050(7) 0.089(10) 0.078(8) 0.003(7) 0.036(7) 0.011(7)
C26 0.047(8) 0.189(19) 0.094(11) -0.062(12) 0.052(8) -0.026(10)
C27 0.129(16) 0.154(18) 0.071(10) -0.019(11) 0.073(11) -0.056(14)
C28 0.103(12) 0.095(11) 0.055(8) -0.015(8) 0.048(8) -0.045(10)
C29 0.058(7) 0.058(7) 0.037(6) -0.008(5) 0.020(5) -0.025(6)
C30 0.146(16) 0.101(14) 0.051(9) -0.006(9) 0.047(11) -0.064(12)
C31 0.161(18) 0.067(11) 0.065(9) 0.005(8) 0.049(12) -0.040(12)
C32 0.111(12) 0.032(6) 0.052(7) 0.001(6) 0.015(8) -0.017(7)
C33 0.058(7) 0.039(6) 0.034(5) 0.001(5) 0.006(5) -0.003(5)
C34 0.118(15) 0.048(9) 0.060(10) 0.002(7) -0.001(9) 0.032(9)
C35 0.095(13) 0.081(12) 0.070(11) -0.005(9) -0.007(9) 0.054(10)
C36 0.047(7) 0.054(7) 0.080(8) 0.002(6) 0.007(6) 0.028(6)
C37 0.047(7) 0.053(7) 0.060(7) 0.009(6) 0.025(6) 0.017(5)
C38 0.059(8) 0.080(10) 0.088(9) 0.042(8) 0.044(7) 0.030(7)
C39 0.090(11) 0.064(9) 0.138(13) 0.052(10) 0.085(11) 0.050(9)
C40 0.081(9) 0.043(7) 0.117(11) 0.019(8) 0.073(9) 0.018(7)
C41 0.062(7) 0.041(6) 0.082(8) 0.011(6) 0.052(6) 0.018(5)
C42 0.17(2) 0.030(6) 0.22(2) 0.016(8) 0.169(18) 0.019(8)
O1W 0.086(7) 0.130(9) 0.135(8) -0.031(7) 0.051(6) 0.024(7)
O3W 0.058(10) 0.092(13) 0.065(10) 0.015(9) 0.026(8) -0.017(9)
O4W 0.070(8) 0.099(9) 0.097(8) 0.072(7) 0.034(6) 0.009(7)
O5W 0.060(10) 0.067(10) 0.082(10) 0.020(8) 0.047(9) 0.025(8)
O6W 0.17(2) 0.072(13) 0.095(13) -0.053(10) 0.078(13) -0.045(13)
O7W 0.22(3) 0.11(2) 0.23(3) 0.05(2) 0.05(2) -0.04(2)
O2W 0.107(15) 0.109(16) 0.107(14) 0.005(9) 0.064(10) 0.007(9)
O8W 0.17(2) 0.18(2) 0.17(2) -0.007(10) 0.091(14) 0.000(10)

loop_
_atom_type_symbol
_atom_type_description
_atom_type_scat_dispersion_real
_atom_type_scat_dispersion_imag
_atom_type_scat_source
C C 0.0033 0.0016 'International Tables Vol C Tables 4.2.6.8 and 6.1.1.4'
H H 0.0000 0.0000 'International Tables Vol C Tables 4.2.6.8 and 6.1.1.4'
N N 0.0061 0.0033 'International Tables Vol C Tables 4.2.6.8 and 6.1.1.4'
O O 0.0106 0.0060 'International Tables Vol C Tables 4.2.6.8 and 6.1.1.4'
Ni Ni 0.3393 1.1124 'International Tables Vol C Tables 4.2.6.8 and 6.1.1.4'
Nb Nb -2.0727 0.6215 'International Tables Vol C Tables 4.2.6.8 and 6.1.1.4'

loop_
_geom_angle_atom_site_label_1
_geom_angle_atom_site_label_2
_geom_angle_atom_site_label_3
_geom_angle
_geom_angle_site_symmetry_1
_geom_angle_site_symmetry_3
O1 Nb1 O6 105.2(3) . .
O1 Nb1 O11 105.6(3) . .
O6 Nb1 O11 89.6(2) . .
O1 Nb1 O8 105.1(3) . 7_655
O6 Nb1 O8 89.2(2) . 7_655
O11 Nb1 O8 148.5(2) . 7_655
O1 Nb1 O12 103.6(3) . .
O6 Nb1 O12 151.2(2) . .
O11 Nb1 O12 83.4(2) . .
O8 Nb1 O12 82.7(2) 7_655 .
O1 Nb1 O13 177.2(3) . .
O6 Nb1 O13 77.6(2) . .
O11 Nb1 O13 74.4(2) . .
O8 Nb1 O13 74.6(2) 7_655 .
O12 Nb1 O13 73.6(2) . .
O1 Nb1 Nb2 134.4(2) . .
O6 Nb1 Nb2 120.40(17) . .
O11 Nb1 Nb2 76.73(16) . .
O8 Nb1 Nb2 76.83(16) 7_655 .
O12 Nb1 Nb2 30.80(16) . .
O13 Nb1 Nb2 42.78(12) . .
O1 Nb1 Nb4 134.8(2) . 7_655
O6 Nb1 Nb4 78.59(17) . 7_655
O11 Nb1 Nb4 119.54(16) . 7_655
O8 Nb1 Nb4 29.93(16) 7_655 7_655
O12 Nb1 Nb4 80.77(16) . 7_655
O13 Nb1 Nb4 45.16(12) . 7_655
Nb2 Nb1 Nb4 60.85(3) . 7_655
O1 Nb1 Nb5 135.1(2) . .
O6 Nb1 Nb5 79.04(17) . .
O11 Nb1 Nb5 29.66(16) . .
O8 Nb1 Nb5 119.79(17) 7_655 .
O12 Nb1 Nb5 81.16(16) . .
O13 Nb1 Nb5 45.21(12) . .
Nb2 Nb1 Nb5 60.80(3) . .
Nb4 Nb1 Nb5 90.15(4) 7_655 .
O10 Nb2 O12 110.3(3) . .
O10 Nb2 O14 98.3(3) . .
O12 Nb2 O14 98.9(2) . .
O10 Nb2 O2 97.4(2) . .
O12 Nb2 O2 97.5(2) . .
O14 Nb2 O2 151.8(2) . .
O10 Nb2 O13 164.0(2) . .
O12 Nb2 O13 85.7(2) . .
O14 Nb2 O13 78.9(2) . .
O2 Nb2 O13 79.6(2) . .
O10 Nb2 O13 86.1(2) . 7_655
O12 Nb2 O13 163.6(2) . 7_655
O14 Nb2 O13 78.5(2) . 7_655
O2 Nb2 O13 79.3(2) . 7_655
O13 Nb2 O13 77.9(2) . 7_655
O10 Nb2 Nb3 35.77(19) . .
O12 Nb2 Nb3 146.09(19) . .
O14 Nb2 Nb3 89.76(16) . .
O2 Nb2 Nb3 89.38(16) . .
O13 Nb2 Nb3 128.22(14) . .
O13 Nb2 Nb3 50.31(13) 7_655 .
O10 Nb2 Nb1 145.80(19) . .
O12 Nb2 Nb1 35.48(19) . .
O14 Nb2 Nb1 90.08(16) . .
O2 Nb2 Nb1 90.01(16) . .
O13 Nb2 Nb1 50.21(14) . .
O13 Nb2 Nb1 128.12(14) 7_655 .
Nb3 Nb2 Nb1 178.41(4) . .
O10 Nb2 Nb4 134.18(19) . 7_655
O12 Nb2 Nb4 83.22(19) . 7_655
O14 Nb2 Nb4 123.47(17) . 7_655
O2 Nb2 Nb4 36.78(16) . 7_655
O13 Nb2 Nb4 44.74(13) . 7_655
O13 Nb2 Nb4 84.86(14) 7_655 7_655
Nb3 Nb2 Nb4 118.93(3) . 7_655
Nb1 Nb2 Nb4 59.94(3) . 7_655
O3 Nb3 O6 104.0(3) . 7_655
O3 Nb3 O7 105.3(3) . .
O6 Nb3 O7 89.3(3) 7_655 .
O3 Nb3 O9 105.5(3) . .
O6 Nb3 O9 88.2(2) 7_655 .
O7 Nb3 O9 148.7(2) . .
O3 Nb3 O10 104.3(3) . .
O6 Nb3 O10 151.7(2) 7_655 .
O7 Nb3 O10 83.9(2) . .
O9 Nb3 O10 83.6(2) . .
O3 Nb3 O13 178.2(3) . 7_655
O6 Nb3 O13 77.7(2) 7_655 7_655
O7 Nb3 O13 74.7(2) . 7_655
O9 Nb3 O13 74.4(2) . 7_655
O10 Nb3 O13 73.9(2) . 7_655
O3 Nb3 Nb2 135.1(2) . .
O6 Nb3 Nb2 120.84(17) 7_655 .
O7 Nb3 Nb2 77.43(17) . .
O9 Nb3 Nb2 77.21(16) . .
O10 Nb3 Nb2 30.83(16) . .
O13 Nb3 Nb2 43.12(12) 7_655 .
O3 Nb3 Nb4 135.2(2) . .
O6 Nb3 Nb4 77.87(17) 7_655 .
O7 Nb3 Nb4 119.44(17) . .
O9 Nb3 Nb4 30.06(17) . .
O10 Nb3 Nb4 81.59(16) . .
O13 Nb3 Nb4 44.82(12) 7_655 .
Nb2 Nb3 Nb4 61.23(3) . .
O3 Nb3 Nb5 134.8(2) . 7_655
O6 Nb3 Nb5 79.16(18) 7_655 7_655
O7 Nb3 Nb5 29.72(16) . 7_655
O9 Nb3 Nb5 119.71(17) . 7_655
O10 Nb3 Nb5 81.50(17) . 7_655
O13 Nb3 Nb5 45.36(12) 7_655 7_655
Nb2 Nb3 Nb5 61.26(3) . 7_655
Nb4 Nb3 Nb5 89.89(4) . 7_655
O4 Nb4 O8 106.4(3) . .
O4 Nb4 O9 106.5(3) . .
O8 Nb4 O9 96.2(2) . .
O4 Nb4 O14 97.8(2) . .
O8 Nb4 O14 152.3(2) . .
O9 Nb4 O14 89.5(2) . .
O4 Nb4 O2 97.4(2) . 7_655
O8 Nb4 O2 90.5(2) . 7_655
O9 Nb4 O2 152.1(2) . 7_655
O14 Nb4 O2 72.9(2) . 7_655
O4 Nb4 O13 169.2(2) . 7_655
O8 Nb4 O13 80.9(2) . 7_655
O9 Nb4 O13 80.0(2) . 7_655
O14 Nb4 O13 73.4(2) . 7_655
O2 Nb4 O13 74.31(19) 7_655 7_655
O4 Nb4 Nb5 84.7(2) . .
O8 Nb4 Nb5 129.67(18) . .
O9 Nb4 Nb5 128.17(18) . .
O14 Nb4 Nb5 38.70(15) . .
O2 Nb4 Nb5 39.14(15) 7_655 .
O13 Nb4 Nb5 84.51(13) 7_655 .
O4 Nb4 Nb1 138.3(2) . 7_655
O8 Nb4 Nb1 31.91(17) . 7_655
O9 Nb4 Nb1 84.53(18) . 7_655
O14 Nb4 Nb1 122.86(15) . 7_655
O2 Nb4 Nb1 87.13(15) 7_655 7_655
O13 Nb4 Nb1 49.56(13) 7_655 7_655
Nb5 Nb4 Nb1 120.29(3) . 7_655
O4 Nb4 Nb3 138.2(2) . .
O8 Nb4 Nb3 85.03(17) . .
O9 Nb4 Nb3 31.69(17) . .
O14 Nb4 Nb3 85.82(15) . .
O2 Nb4 Nb3 123.07(14) 7_655 .
O13 Nb4 Nb3 48.91(13) 7_655 .
Nb5 Nb4 Nb3 119.07(4) . .
Nb1 Nb4 Nb3 61.30(3) 7_655 .
O4 Nb4 Nb2 131.1(2) . 7_655
O8 Nb4 Nb2 76.57(18) . 7_655
O9 Nb4 Nb2 121.91(18) . 7_655
O14 Nb4 Nb2 77.42(16) . 7_655
O2 Nb4 Nb2 34.17(14) 7_655 7_655
O13 Nb4 Nb2 41.89(13) 7_655 7_655
Nb5 Nb4 Nb2 61.09(3) . 7_655
Nb1 Nb4 Nb2 59.20(3) 7_655 7_655
Nb3 Nb4 Nb2 90.47(4) . 7_655
O5 Nb5 O7 109.1(3) . 7_655
O5 Nb5 O11 107.4(3) . .
O7 Nb5 O11 94.9(3) 7_655 .
O5 Nb5 O14 96.4(3) . .
O7 Nb5 O14 150.8(2) 7_655 .
O11 Nb5 O14 90.5(2) . .
O5 Nb5 O2 97.7(2) . 7_655
O7 Nb5 O2 89.3(2) 7_655 7_655
O11 Nb5 O2 151.5(2) . 7_655
O14 Nb5 O2 73.2(2) . 7_655
O5 Nb5 O13 168.1(2) . .
O7 Nb5 O13 79.5(2) 7_655 .
O11 Nb5 O13 79.4(2) . .
O14 Nb5 O13 73.4(2) . .
O2 Nb5 O13 73.68(19) 7_655 .
O5 Nb5 Nb4 84.0(2) . .
O7 Nb5 Nb4 128.48(19) 7_655 .
O11 Nb5 Nb4 129.47(18) . .
O14 Nb5 Nb4 38.96(15) . .
O2 Nb5 Nb4 39.21(15) 7_655 .
O13 Nb5 Nb4 84.15(12) . .
O5 Nb5 Nb3 140.2(2) . 7_655
O7 Nb5 Nb3 31.07(17) 7_655 7_655
O11 Nb5 Nb3 83.78(19) . 7_655
O14 Nb5 Nb3 122.08(15) . 7_655
O2 Nb5 Nb3 85.43(16) 7_655 7_655
O13 Nb5 Nb3 48.84(13) . 7_655
Nb4 Nb5 Nb3 118.72(3) . 7_655
O5 Nb5 Nb1 138.4(2) . .
O7 Nb5 Nb1 83.57(19) 7_655 .
O11 Nb5 Nb1 30.97(17) . .
O14 Nb5 Nb1 86.54(15) . .
O2 Nb5 Nb1 122.54(14) 7_655 .
O13 Nb5 Nb1 48.93(13) . .
Nb4 Nb5 Nb1 119.61(3) . .
Nb3 Nb5 Nb1 60.94(3) 7_655 .
O4 Ni1 N1 98.1(3) . .
O4 Ni1 N2 88.2(3) . .
N1 Ni1 N2 78.8(3) . .
O4 Ni1 N4 91.2(3) . .
N1 Ni1 N4 169.5(3) . .
N2 Ni1 N4 96.8(3) . .
O4 Ni1 O5 90.2(2) . .
N1 Ni1 O5 91.7(3) . .
N2 Ni1 O5 170.1(3) . .
N4 Ni1 O5 93.0(3) . .
O4 Ni1 N3 168.8(3) . .
N1 Ni1 N3 92.4(3) . .
N2 Ni1 N3 97.6(3) . .
N4 Ni1 N3 78.7(3) . .
O5 Ni1 N3 85.7(3) . .
N7 Ni2 N7 80.7(5) 2_755 .
N7 Ni2 N6 172.0(3) 2_755 2_755
N7 Ni2 N6 95.8(3) . 2_755
N7 Ni2 N6 95.8(3) 2_755 .
N7 Ni2 N6 172.0(3) . .
N6 Ni2 N6 88.4(4) 2_755 .
N7 Ni2 N5 93.4(3) 2_755 2_755
N7 Ni2 N5 94.7(3) . 2_755
N6 Ni2 N5 79.7(3) 2_755 2_755
N6 Ni2 N5 92.7(3) . 2_755
N7 Ni2 N5 94.7(3) 2_755 .
N7 Ni2 N5 93.4(3) . .
N6 Ni2 N5 92.7(3) 2_755 .
N6 Ni2 N5 79.7(3) . .
N5 Ni2 N5 169.4(5) 2_755 .
Nb2 O2 Nb5 110.3(2) . 7_655
Nb2 O2 Nb4 109.0(2) . 7_655
Nb5 O2 Nb4 101.7(2) 7_655 7_655
Nb4 O4 Ni1 136.2(3) . .
Nb5 O5 Ni1 136.5(3) . .
Nb1 O6 Nb3 120.3(3) . 7_655
Nb5 O7 Nb3 119.2(3) 7_655 .
Nb4 O8 Nb1 118.2(3) . 7_655
Nb4 O9 Nb3 118.3(3) . .
Nb2 O10 Nb3 113.4(3) . .
Nb5 O11 Nb1 119.4(3) . .
Nb2 O12 Nb1 113.7(3) . .
Nb2 O13 Nb2 102.1(2) . 7_655
Nb2 O13 Nb4 93.37(18) . 7_655
Nb2 O13 Nb4 94.1(2) 7_655 7_655
Nb2 O13 Nb5 93.2(2) . .
Nb2 O13 Nb5 93.51(19) 7_655 .
Nb4 O13 Nb5 168.6(2) 7_655 .
Nb2 O13 Nb3 171.3(3) . 7_655
Nb2 O13 Nb3 86.57(18) 7_655 7_655
Nb4 O13 Nb3 86.27(18) 7_655 7_655
Nb5 O13 Nb3 85.80(16) . 7_655
Nb2 O13 Nb1 87.01(19) . .
Nb2 O13 Nb1 170.9(2) 7_655 .
Nb4 O13 Nb1 85.29(17) 7_655 .
Nb5 O13 Nb1 85.86(17) . .
Nb3 O13 Nb1 84.33(16) 7_655 .
Nb2 O14 Nb5 110.6(3) . .
Nb2 O14 Nb4 110.4(2) . .
Nb5 O14 Nb4 102.3(2) . .
C1 N1 C5 118.6(8) . .
C1 N1 Ni1 127.7(7) . .
C5 N1 Ni1 113.4(6) . .
C12 N2 C9 118.8(10) . .
C12 N2 Ni1 128.2(8) . .
C9 N2 Ni1 113.0(7) . .
C13 N3 C17 116.5(8) . .
C13 N3 Ni1 130.2(7) . .
C17 N3 Ni1 112.7(6) . .
C24 N4 C21 116.1(9) . .
C24 N4 Ni1 129.7(7) . .
C21 N4 Ni1 113.8(6) . .
C25 N5 C29 118.0(10) . .
C25 N5 Ni2 130.1(8) . .
C29 N5 Ni2 111.9(7) . .
C36 N6 C33 119.4(10) . .
C36 N6 Ni2 128.7(9) . .
C33 N6 Ni2 111.8(7) . .
C37 N7 C41 117.1(9) . .
C37 N7 Ni2 130.1(8) . .
C41 N7 Ni2 112.7(7) . .
N1 C1 C2 122.7(11) . .
N1 C1 H1A 118.6 . .
C2 C1 H1A 118.6 . .
C3 C2 C1 118.1(12) . .
C3 C2 H2A 120.9 . .
C1 C2 H2A 120.9 . .
C2 C3 C4 121.5(11) . .
C2 C3 H3A 119.3 . .
C4 C3 H3A 119.3 . .
C3 C4 C5 117.4(11) . .
C3 C4 C6 124.0(12) . .
C5 C4 C6 118.5(12) . .
N1 C5 C4 121.6(10) . .
N1 C5 C9 115.9(8) . .
C4 C5 C9 122.5(10) . .
C7 C6 C4 118.6(12) . .
C7 C6 H6A 120.7 . .
C4 C6 H6A 120.7 . .
C6 C7 C8 124.7(12) . .
C6 C7 H7A 117.7 . .
C8 C7 H7A 117.7 . .
C9 C8 C10 114.6(13) . .
C9 C8 C7 116.9(12) . .
C10 C8 C7 128.4(13) . .
N2 C9 C5 118.6(9) . .
N2 C9 C8 122.7(11) . .
C5 C9 C8 118.8(11) . .
C11 C10 C8 121.4(14) . .
C11 C10 H10A 119.3 . .
C8 C10 H10A 119.3 . .
C10 C11 C12 119.8(14) . .
C10 C11 H11A 120.1 . .
C12 C11 H11A 120.1 . .
N2 C12 C11 122.7(12) . .
N2 C12 H12A 118.7 . .
C11 C12 H12A 118.7 . .
N3 C13 C14 124.5(10) . .
N3 C13 H13A 117.8 . .
C14 C13 H13A 117.8 . .
C15 C14 C13 118.5(10) . .
C15 C14 H14A 120.7 . .
C13 C14 H14A 120.7 . .
C14 C15 C16 119.7(10) . .
C14 C15 H15A 120.2 . .
C16 C15 H15A 120.2 . .
C17 C16 C15 116.9(10) . .
C17 C16 C18 119.8(9) . .
C15 C16 C18 123.2(10) . .
N3 C17 C16 123.8(8) . .
N3 C17 C21 117.1(9) . .
C16 C17 C21 119.1(9) . .
C19 C18 C16 120.3(10) . .
C19 C18 H18A 119.8 . .
C16 C18 H18A 119.8 . .
C18 C19 C20 121.9(10) . .
C18 C19 H19A 119.1 . .
C20 C19 H19A 119.1 . .
C21 C20 C19 119.1(9) . .
C21 C20 C22 116.5(10) . .
C19 C20 C22 124.3(9) . .
N4 C21 C20 124.2(9) . .
N4 C21 C17 116.1(9) . .
C20 C21 C17 119.6(9) . .
C23 C22 C20 119.4(10) . .
C23 C22 H22A 120.3 . .
C20 C22 H22A 120.3 . .
C22 C23 C24 119.3(10) . .
C22 C23 H23A 120.3 . .
C24 C23 H23A 120.3 . .
N4 C24 C23 124.3(10) . .
N4 C24 H24A 117.9 . .
C23 C24 H24A 117.9 . .
N5 C25 C26 119.8(13) . .
N5 C25 H25A 120.1 . .
C26 C25 H25A 120.1 . .
C27 C26 C25 119.9(14) . .
C27 C26 H26A 120.1 . .
C25 C26 H26A 120.1 . .
C26 C27 C28 120.0(14) . .
C26 C27 H27A 120.0 . .
C28 C27 H27A 120.0 . .
C29 C28 C27 117.3(15) . .
C29 C28 C30 122.3(17) . .
C27 C28 C30 120.0(15) . .
C28 C29 N5 124.9(13) . .
C28 C29 C33 118.8(13) . .
N5 C29 C33 116.2(9) . .
C31 C30 C28 119.3(16) . .
C31 C30 H30A 120.4 . .
C28 C30 H30A 120.4 . .
C30 C31 C32 122.6(16) . .
C30 C31 H31A 118.7 . .
C32 C31 H31A 118.7 . .
C34 C32 C31 125.7(15) . .
C34 C32 C33 117.4(14) . .
C31 C32 C33 116.7(15) . .
N6 C33 C29 119.7(9) . .
N6 C33 C32 120.1(12) . .
C29 C33 C32 120.1(12) . .
C35 C34 C32 119.7(16) . .
C35 C34 H34A 120.1 . .
C32 C34 H34A 120.1 . .
C34 C35 C36 122.7(17) . .
C34 C35 H35A 118.7 . .
C36 C35 H35A 118.7 . .
N6 C36 C35 120.5(14) . .
N6 C36 H36A 119.7 . .
C35 C36 H36A 119.7 . .
N7 C37 C38 123.6(12) . .
N7 C37 H37A 118.2 . .
C38 C37 H37A 118.2 . .
C39 C38 C37 118.2(12) . .
C39 C38 H38A 120.9 . .
C37 C38 H38A 120.9 . .
C38 C39 C40 121.3(12) . .
C38 C39 H39A 119.3 . .
C40 C39 H39A 119.3 . .
C39 C40 C42 123.9(13) . .
C39 C40 C41 115.2(12) . .
C42 C40 C41 120.9(13) . .
N7 C41 C40 124.5(11) . .
N7 C41 C41 116.9(6) . 2_755
C40 C41 C41 118.6(8) . 2_755
C40 C42 C42 120.5(8) . 2_755
C40 C42 H42A 119.7 . .
C42 C42 H42A 119.7 2_755 .

loop_
_geom_bond_atom_site_label_1
_geom_bond_atom_site_label_2
_geom_bond_distance
_geom_bond_site_symmetry_2
Nb1 O1 1.715(7) .
Nb1 O6 1.954(6) .
Nb1 O11 1.980(6) .
Nb1 O8 1.990(6) 7_655
Nb1 O12 2.089(6) .
Nb1 O13 2.535(5) .
Nb1 Nb2 3.2946(15) .
Nb1 Nb4 3.3197(14) 7_655
Nb1 Nb5 3.3539(14) .
Nb2 O10 1.829(6) .
Nb2 O12 1.843(6) .
Nb2 O14 1.988(5) .
Nb2 O2 1.991(5) .
Nb2 O13 2.241(5) .
Nb2 O13 2.243(5) 7_655
Nb2 Nb3 3.2759(15) .
Nb2 Nb4 3.3499(14) 7_655
Nb3 O3 1.714(7) .
Nb3 O6 1.962(6) 7_655
Nb3 O7 1.978(6) .
Nb3 O9 1.994(6) .
Nb3 O10 2.086(6) .
Nb3 O13 2.525(5) 7_655
Nb3 Nb4 3.3436(14) .
Nb3 Nb5 3.3453(15) 7_655
Nb4 O4 1.770(6) .
Nb4 O8 1.879(6) .
Nb4 O9 1.901(6) .
Nb4 O14 2.116(6) .
Nb4 O2 2.122(6) 7_655
Nb4 O13 2.362(5) 7_655
Nb4 Nb5 3.2879(14) .
Nb4 Nb1 3.3197(14) 7_655
Nb4 Nb2 3.3499(14) 7_655
Nb5 O5 1.767(6) .
Nb5 O7 1.900(6) 7_655
Nb5 O11 1.904(6) .
Nb5 O14 2.104(6) .
Nb5 O2 2.119(5) 7_655
Nb5 O13 2.387(5) .
Nb5 Nb3 3.3453(15) 7_655
Ni1 O4 2.051(6) .
Ni1 N1 2.081(7) .
Ni1 N2 2.088(8) .
Ni1 N4 2.092(8) .
Ni1 O5 2.101(6) .
Ni1 N3 2.105(8) .
Ni2 N7 2.078(8) 2_755
Ni2 N7 2.078(8) .
Ni2 N6 2.090(8) 2_755
Ni2 N6 2.090(8) .
Ni2 N5 2.104(8) 2_755
Ni2 N5 2.104(8) .
O2 Nb5 2.119(5) 7_655
O2 Nb4 2.122(6) 7_655
O6 Nb3 1.962(6) 7_655
O7 Nb5 1.900(6) 7_655
O8 Nb1 1.990(6) 7_655
O13 Nb2 2.243(5) 7_655
O13 Nb4 2.362(5) 7_655
O13 Nb3 2.525(5) 7_655
N1 C1 1.315(11) .
N1 C5 1.362(11) .
N2 C12 1.317(12) .
N2 C9 1.329(12) .
N3 C13 1.326(10) .
N3 C17 1.353(11) .
N4 C24 1.332(11) .
N4 C21 1.350(12) .
N5 C25 1.330(13) .
N5 C29 1.377(12) .
N6 C36 1.315(13) .
N6 C33 1.345(13) .
N7 C37 1.306(12) .
N7 C41 1.348(13) .
C1 C2 1.409(14) .
C1 H1A 0.9300 .
C2 C3 1.339(17) .
C2 H2A 0.9300 .
C3 C4 1.382(16) .
C3 H3A 0.9300 .
C4 C5 1.400(13) .
C4 C6 1.442(17) .
C5 C9 1.415(13) .
C6 C7 1.350(18) .
C6 H6A 0.9300 .
C7 C8 1.431(18) .
C7 H7A 0.9300 .
C8 C9 1.426(14) .
C8 C10 1.431(17) .
C10 C11 1.298(19) .
C10 H10A 0.9300 .
C11 C12 1.389(18) .
C11 H11A 0.9300 .
C12 H12A 0.9300 .
C13 C14 1.368(14) .
C13 H13A 0.9300 .
C14 C15 1.360(14) .
C14 H14A 0.9300 .
C15 C16 1.410(13) .
C15 H15A 0.9300 .
C16 C17 1.374(13) .
C16 C18 1.427(14) .
C17 C21 1.450(12) .
C18 C19 1.338(13) .
C18 H18A 0.9300 .
C19 C20 1.408(14) .
C19 H19A 0.9300 .
C20 C21 1.384(13) .
C20 C22 1.429(13) .
C22 C23 1.339(15) .
C22 H22A 0.9300 .
C23 C24 1.379(14) .
C23 H23A 0.9300 .
C24 H24A 0.9300 .
C25 C26 1.426(17) .
C25 H25A 0.9300 .
C26 C27 1.37(2) .
C26 H26A 0.9300 .
C27 C28 1.38(2) .
C27 H27A 0.9300 .
C28 C29 1.350(16) .
C28 C30 1.41(2) .
C29 C33 1.411(15) .
C30 C31 1.32(2) .
C30 H30A 0.9300 .
C31 C32 1.42(2) .
C31 H31A 0.9300 .
C32 C34 1.40(2) .
C32 C33 1.429(14) .
C34 C35 1.26(2) .
C34 H34A 0.9300 .
C35 C36 1.405(18) .
C35 H35A 0.9300 .
C36 H36A 0.9300 .
C37 C38 1.392(15) .
C37 H37A 0.9300 .
C38 C39 1.365(18) .
C38 H38A 0.9300 .
C39 C40 1.380(18) .
C39 H39A 0.9300 .
C40 C42 1.396(17) .
C40 C41 1.408(15) .
C41 C41 1.47(2) 2_755
C42 C42 1.40(3) 2_755
C42 H42A 0.9300 .
